data_9005577
loop_
_publ_author_name
'Comodi, P.'
'Gatta, G. D.'
'Zanazzi, P. F.'

_publ_section_title
;
 Effects of pressure on the structure of bikitaite
 P = 3.2 GPa
;
_journal_name_full 'European Journal of Mineralogy'
_journal_page_first 247
_journal_page_last 255
_journal_paper_doi 10.1127/0935-1221/2003/0015-0247
_journal_volume 15
_journal_year 2003
_chemical_compound_source 'King's Mountain, North Carolina, USA'
_chemical_formula_sum 'Al H2 Li O7 Si2'
_chemical_name_mineral Bikitaite
_space_group_IT_number 1
_symmetry_space_group_name_Hall 'P 1'
_symmetry_space_group_name_H-M 'P 1'
_cell_angle_alpha 89.65
_cell_angle_beta 114.74
_cell_angle_gamma 90.34
_cell_formula_units_Z 2
_cell_length_a 8.543
_cell_length_b 4.852
_cell_length_c 7.377
_cell_volume 277.708
_database_code_amcsd 0006965
_diffrn_ambient_pressure 3.2e+06
_exptl_crystal_density_diffrn 2.441
_cod_original_formula_sum 'Li Si2 Al O7 H2'
_cod_database_code 9005577

loop_
_space_group_symop_operation_xyz
x,y,z

loop_
_atom_site_label
_atom_site_fract_x
_atom_site_fract_y
_atom_site_fract_z
_atom_site_U_iso_or_equiv
_atom_site_type_symbol
_atom_site_attached_hydrogens
Li1 0.29700 0.34100 0.16700 0.01100 Li 0
Li2 0.67700 0.84300 0.83300 0.01000 Li 0
Si1 0.10400 0.83400 0.10500 0.00800 Si 0
Si2 0.10380 0.80060 0.50490 0.01200 Si 0
Si22 0.89200 0.29600 0.49600 0.01100 Si 0
Si23 0.61600 0.36800 0.07300 0.00900 Si 0
Al13 0.37700 0.86700 0.94200 0.01000 Al 0
Al21 0.89800 0.33400 0.93400 0.00900 Al 0
O11 0.25900 0.71300 0.05600 0.01400 O 0
O12 0.08900 0.16500 0.07400 0.01300 O 0
O13 0.15700 0.74600 0.32700 0.01700 O 0
O14 0.05600 0.51400 0.58100 0.01100 O 0
O15 0.26300 0.94700 0.70300 0.01300 O 0
O16 0.46000 0.17800 0.07400 0.01100 O 0
Wat17 0.41400 0.28600 0.47300 0.02200 O 2
O21 0.72000 0.21700 0.96600 0.01500 O 0
O22 0.92300 0.68000 0.96700 0.00900 O 0
O23 0.83100 0.24900 0.67000 0.00900 O 0
O24 0.93500 0.01100 0.42000 0.02300 O 0
O25 0.73900 0.43300 0.30600 0.01200 O 0
O26 0.54300 0.65400 0.95200 0.00900 O 0
Wat27 0.58500 0.77900 0.55100 0.03100 O 2

loop_
_cod_changelog_entry_id
_cod_changelog_entry_author
_cod_changelog_entry_date
_cod_changelog_entry_text
1
;cod-tools version 3.8.0
Id: cif_guess_AMCSD_atom_types 9574 2023-05-10 09:00:05Z saulius
;
2023-05-10T18:50:15+03:00
;Derived atom types and hydrogen counts
from atom names that follow the AMCSD naming convention
(Wat == water, O-H == hydroxyl).
;

loop_
_cod_related_entry_id
_cod_related_entry_database
_cod_related_entry_code
1 AMCSD 0006965
